data_7064196
loop_
_publ_author_name
'Sokolov, Vladislav A.'
'Bakulina, Olga'
'Boyarskaya, Irina A.'
'Spiridonova, Dar'ya V.'
'Kryukova, Mariya A.'
'Vasilyev, Aleksander'

_publ_section_title
;
 Synthesis of CCl3-substituted amides, ketones, indenes by intermolecular
 reactions of \b-CCl3-enones or \b-CCl3-\b-hydroxy ketones with various
 nucleophiles in CF3SO3H
;
_journal_name_full 'New Journal of Chemistry'
_journal_paper_doi 10.1039/D5NJ03928B
_journal_year 2026
_chemical_formula_moiety '3(C16 H12 Br Cl3 O2)'
_chemical_formula_sum 'C48 H36 Br3 Cl9 O6'
_chemical_formula_weight 1267.55
_space_group_crystal_system trigonal
_space_group_IT_number 148
_space_group_name_Hall '-R 3'
_space_group_name_H-M_alt 'R -3 :H'
_atom_sites_solution_hydrogens geom
_atom_sites_solution_primary dual
_audit_creation_date 2024-07-18
_audit_creation_method
;
Olex2 1.5
(compiled 2024.02.16 svn.r378c4104 for OlexSys, GUI svn.r6928)
;
_audit_update_record
;
2025-09-26 deposited with the CCDC.	2025-12-09 downloaded from the CCDC.
;
_cell_angle_alpha 90
_cell_angle_beta 90
_cell_angle_gamma 120
_cell_formula_units_Z 6
_cell_length_a 39.1114(7)
_cell_length_b 39.1114(7)
_cell_length_c 5.87550(10)
_cell_measurement_reflns_used 6164
_cell_measurement_temperature 100.01(10)
_cell_measurement_theta_max 78.3710
_cell_measurement_theta_min 2.3860
_cell_volume 7783.6(2)
_computing_cell_refinement 'CrysAlisPro 1.171.41.103a (Rigaku OD, 2021)'
_computing_data_collection 'CrysAlisPro 1.171.41.103a (Rigaku OD, 2021)'
_computing_data_reduction 'CrysAlisPro 1.171.41.103a (Rigaku OD, 2021)'
_computing_molecular_graphics 'Olex2 1.5 (Dolomanov et al., 2009)'
_computing_publication_material 'Olex2 1.5 (Dolomanov et al., 2009)'
_computing_structure_refinement 'SHELXL 2018/3 (Sheldrick, 2015)'
_computing_structure_solution 'SHELXT 2018/2 (Sheldrick, 2018)'
_diffrn_ambient_environment N~2~
_diffrn_ambient_temperature 100.01(10)
_diffrn_detector 'Hybrid Pixel Array Detector'
_diffrn_detector_area_resol_mean 10.0000
_diffrn_detector_type HyPix
_diffrn_measured_fraction_theta_full 0.982
_diffrn_measured_fraction_theta_max 0.978
_diffrn_measurement_details
;
List of Runs (angles in degrees, time in seconds):

  # Type    Start    End  Width  t~exp~   \w     \q     \k     \f   Frames
#--------------------------------------------------------------------------
  1  \w   -116.00 -53.00   0.50   10.00    --  -47.51-155.00-119.00  126
  2  \w     46.00 107.00   0.50   40.00    --  113.25-119.00  36.00  122
  3  \w     43.00  76.00   0.50   40.00    --  113.25 -74.00 -79.00   66
  4  \w    108.00 134.00   0.50   40.00    --  113.25  74.00  48.00   52
  5  \w     74.00 101.00   0.50   10.00    --   47.51 125.00   0.00   54
  6  \w     -3.00  22.00   0.50   10.00    --   47.51 -19.00-180.00   50
  7  \w    -67.00 -42.00   0.50   40.00    -- -106.00  61.00  30.00   50
  8  \w   -172.00-147.00   0.50   40.00    -- -106.00 -30.00 -60.00   50
  9  \w   -121.00 -95.00   0.50   40.00    -- -106.00 -30.00 -60.00   52
 10  \w     44.00  69.00   0.50   40.00    --  113.25 -61.00 150.00   50
 11  \w    116.00 175.00   0.50   40.00    --  113.25  15.00  30.00  118
 12  \w     79.00 106.00   0.50   40.00    --  113.25 -77.00 -90.00   54
 13  \w     45.00  71.00   0.50   40.00    --  113.25 -77.00 -90.00   52
 14  \w     42.00  67.00   0.50   40.00    --  113.25 -61.00-180.00   50
 15  \w     54.00 105.00   0.50   40.00    --  113.25 -94.00-150.00  102
;
_diffrn_measurement_device 'four-circle diffractometer'
_diffrn_measurement_device_type 'XtaLAB Synergy, Single source at home/near, HyPix'
_diffrn_measurement_method '\w scans'
_diffrn_orient_matrix_type 'CrysAlisPro convention (1999,Acta A55,543-557)'
_diffrn_orient_matrix_UB_11 0.0250858000
_diffrn_orient_matrix_UB_12 -0.0193729000
_diffrn_orient_matrix_UB_13 0.0514631000
_diffrn_orient_matrix_UB_21 -0.0095940000
_diffrn_orient_matrix_UB_22 -0.0011902000
_diffrn_orient_matrix_UB_23 0.2552548000
_diffrn_orient_matrix_UB_31 -0.0366906000
_diffrn_orient_matrix_UB_32 -0.0411422000
_diffrn_orient_matrix_UB_33 -0.0317165000
_diffrn_radiation_monochromator mirror
_diffrn_radiation_probe x-ray
_diffrn_radiation_type 'Cu K\a'
_diffrn_radiation_wavelength 1.54184
_diffrn_reflns_av_R_equivalents 0.0253
_diffrn_reflns_av_unetI/netI 0.0255
_diffrn_reflns_Laue_measured_fraction_full 0.982
_diffrn_reflns_Laue_measured_fraction_max 0.978
_diffrn_reflns_limit_h_max 35
_diffrn_reflns_limit_h_min -47
_diffrn_reflns_limit_k_max 46
_diffrn_reflns_limit_k_min -47
_diffrn_reflns_limit_l_max 7
_diffrn_reflns_limit_l_min -7
_diffrn_reflns_number 8516
_diffrn_reflns_point_group_measured_fraction_full 0.982
_diffrn_reflns_point_group_measured_fraction_max 0.978
_diffrn_reflns_theta_full 67.684
_diffrn_reflns_theta_max 69.993
_diffrn_reflns_theta_min 4.522
_diffrn_source 'micro-focus sealed X-ray tube'
_diffrn_source_type 'PhotonJet (Cu) X-ray Source'
_exptl_absorpt_coefficient_mu 7.533
_exptl_absorpt_correction_T_max 1.00000
_exptl_absorpt_correction_T_min 0.70083
_exptl_absorpt_correction_type multi-scan
_exptl_absorpt_process_details
;
CrysAlisPro 1.171.41.103a (Rigaku Oxford Diffraction, 2021)
Empirical absorption correction using spherical harmonics,
implemented in SCALE3 ABSPACK scaling algorithm.
;
_exptl_crystal_colour 'clear colourless'
_exptl_crystal_colour_lustre clear
_exptl_crystal_colour_primary colourless
_exptl_crystal_density_diffrn 1.622
_exptl_crystal_description prism
_exptl_crystal_F_000 3780
_exptl_crystal_size_max 0.07
_exptl_crystal_size_mid 0.05
_exptl_crystal_size_min 0.03
_refine_diff_density_max 3.355
_refine_diff_density_min -0.625
_refine_diff_density_rms 0.152
_refine_ls_extinction_method none
_refine_ls_goodness_of_fit_ref 1.124
_refine_ls_hydrogen_treatment constr
_refine_ls_matrix_type full
_refine_ls_number_parameters 200
_refine_ls_number_reflns 3205
_refine_ls_number_restraints 0
_refine_ls_restrained_S_all 1.124
_refine_ls_R_factor_all 0.0453
_refine_ls_R_factor_gt 0.0431
_refine_ls_shift/su_max 0.001
_refine_ls_shift/su_mean 0.000
_refine_ls_structure_factor_coef Fsqd
_refine_ls_weighting_details 'w=1/[\s^2^(Fo^2^)+(0.0867P)^2^+44.4227P] where P=(Fo^2^+2Fc^2^)/3'
_refine_ls_weighting_scheme calc
_refine_ls_wR_factor_gt 0.1424
_refine_ls_wR_factor_ref 0.1442
_reflns_Friedel_coverage 0.000
_reflns_number_gt 3003
_reflns_number_total 3205
_reflns_threshold_expression 'I > 2\s(I)'
_cod_data_source_file d5nj03928b2.cif
_cod_data_source_block 098-010_bna
_cod_original_cell_volume 7783.6(3)
_cod_original_sg_symbol_H-M 'R -3'
_cod_database_code 7064196
_shelx_shelxl_version_number 2018/3
_chemical_oxdiff_formula 'C12 H10 N2 O2'
_shelx_space_group_comment
;
The symmetry employed for this shelxl refinement is uniquely defined
by the following loop, which should always be used as a source of
symmetry information in preference to the above space-group names.
They are only intended as comments.
;
_shelx_estimated_absorpt_t_max 0.806
_shelx_estimated_absorpt_t_min 0.621
_olex2_refinement_description
;
1. Fixed Uiso
 At 1.2 times of:
  All C(H) groups, All C(H,H) groups
 At 1.5 times of:
  All O(H) groups
2.a Ternary CH refined with riding coordinates:
 C00L(H00L)
2.b Secondary CH2 refined with riding coordinates:
 C00K(H00C,H00E)
2.c Aromatic/amide H refined with riding coordinates:
 C00A(H00A), C00B(H00B), C00D(H00D), C00F(H00F), C00G(H00G), C00H(H00H),
 C00I(H00I), C00J(H00J)
2.d Idealised tetrahedral OH refined as rotating group:
 O005(H005)
;
_olex2_submission_special_instructions 'No special instructions were received'
_oxdiff_exptl_absorpt_empirical_details
;
Empirical correction (ABSPACK) includes:
- Absorption correction using spherical harmonics
- Frame scaling
;
_oxdiff_exptl_absorpt_empirical_full_max 3.049
_oxdiff_exptl_absorpt_empirical_full_min 0.303

loop_
_space_group_symop_operation_xyz
'x, y, z'
'-y, x-y, z'
'-x+y, -x, z'
'x+2/3, y+1/3, z+1/3'
'-y+2/3, x-y+1/3, z+1/3'
'-x+y+2/3, -x+1/3, z+1/3'
'x+1/3, y+2/3, z+2/3'
'-y+1/3, x-y+2/3, z+2/3'
'-x+y+1/3, -x+2/3, z+2/3'
'-x, -y, -z'
'y, -x+y, -z'
'x-y, x, -z'
'-x+2/3, -y+1/3, -z+1/3'
'y+2/3, -x+y+1/3, -z+1/3'
'x-y+2/3, x+1/3, -z+1/3'
'-x+1/3, -y+2/3, -z+2/3'
'y+1/3, -x+y+2/3, -z+2/3'
'x-y+1/3, x+2/3, -z+2/3'

loop_
_atom_site_label
_atom_site_type_symbol
_atom_site_fract_x
_atom_site_fract_y
_atom_site_fract_z
_atom_site_U_iso_or_equiv
_atom_site_adp_type
_atom_site_occupancy
_atom_site_site_symmetry_order
_atom_site_calc_flag
_atom_site_refinement_flags_posn
_atom_site_refinement_flags_adp
_atom_site_refinement_flags_occupancy
_atom_site_disorder_assembly
_atom_site_disorder_group
Br01 Br 0.41030(2) 0.42859(2) 0.62658(7) 0.02746(18) Uani 1 1 d . . . . .
Cl Cl 0.72571(3) 0.50942(3) 0.56088(16) 0.0330(3) Uani 1 1 d . . . . .
Cl00 Cl 0.67021(3) 0.47072(3) 0.92559(16) 0.0382(3) Uani 1 1 d . . . . .
Cl2 Cl 0.66203(3) 0.43043(3) 0.5003(2) 0.0402(3) Uani 1 1 d . . . . .
O005 O 0.67890(7) 0.64810(7) 0.7011(4) 0.0246(5) Uani 1 1 d . . . . .
H005 H 0.690196 0.662173 0.586828 0.037 Uiso 1 1 calc R U . . .
O006 O 0.59291(7) 0.48310(8) 0.2067(4) 0.0268(6) Uani 1 1 d . . . . .
C00A C 0.68108(10) 0.56526(11) 0.4301(6) 0.0230(7) Uani 1 1 d . . . . .
H00A H 0.690021 0.559793 0.291903 0.028 Uiso 1 1 calc R U . . .
C00B C 0.48282(10) 0.43119(10) 0.7141(6) 0.0237(7) Uani 1 1 d . . . . .
H00B H 0.470993 0.418806 0.854228 0.028 Uiso 1 1 calc R U . . .
C00C C 0.46215(10) 0.43980(10) 0.5572(6) 0.0217(7) Uani 1 1 d . . . . .
C00D C 0.68763(10) 0.60318(11) 0.4698(6) 0.0227(7) Uani 1 1 d . . . . .
H00D H 0.700778 0.623315 0.359130 0.027 Uiso 1 1 calc R U . . .
C00E C 0.66157(10) 0.53506(11) 0.5901(6) 0.0225(7) Uani 1 1 d . . . . .
C00F C 0.65734(10) 0.58251(11) 0.8382(6) 0.0235(7) Uani 1 1 d . . . . .
H00F H 0.650035 0.588595 0.980211 0.028 Uiso 1 1 calc R U . . .
C00G C 0.52139(11) 0.44097(10) 0.6635(6) 0.0247(7) Uani 1 1 d . . . . .
H00G H 0.536150 0.435430 0.770793 0.030 Uiso 1 1 calc R U . . .
C00H C 0.51632(10) 0.46627(10) 0.2992(6) 0.0218(7) Uani 1 1 d . . . . .
H00H H 0.527655 0.477891 0.156668 0.026 Uiso 1 1 calc R U . . .
C00I C 0.65051(10) 0.54444(11) 0.7958(6) 0.0237(7) Uani 1 1 d . . . . .
H00I H 0.638120 0.524635 0.909036 0.028 Uiso 1 1 calc R U . . .
C00J C 0.47821(10) 0.45700(10) 0.3474(6) 0.0224(7) Uani 1 1 d . . . . .
H00J H 0.463188 0.462204 0.240277 0.027 Uiso 1 1 calc R U . . .
C00K C 0.60543(10) 0.46487(11) 0.5724(6) 0.0250(7) Uani 1 1 d . . . . .
H00C H 0.599700 0.437191 0.567963 0.030 Uiso 1 1 calc R U . . .
H00E H 0.598891 0.470112 0.726558 0.030 Uiso 1 1 calc R U . . .
C00L C 0.64949(10) 0.49283(11) 0.5247(6) 0.0239(7) Uani 1 1 d . . . . .
H00L H 0.652694 0.492884 0.355792 0.029 Uiso 1 1 calc R U . . .
C00M C 0.67517(11) 0.47704(12) 0.6257(7) 0.0279(8) Uani 1 1 d . . . . .
C007 C 0.67482(10) 0.61137(11) 0.6719(6) 0.0212(7) Uani 1 1 d . . . . .
C008 C 0.58010(10) 0.47048(10) 0.3980(6) 0.0220(7) Uani 1 1 d . . . . .
C009 C 0.53863(10) 0.45885(10) 0.4568(6) 0.0209(7) Uani 1 1 d . . . . .

loop_
_atom_site_aniso_label
_atom_site_aniso_U_11
_atom_site_aniso_U_22
_atom_site_aniso_U_33
_atom_site_aniso_U_23
_atom_site_aniso_U_13
_atom_site_aniso_U_12
Br01 0.0206(2) 0.0279(2) 0.0294(3) -0.00076(14) 0.00342(13) 0.00879(16)
Cl 0.0230(4) 0.0451(5) 0.0292(5) -0.0063(4) 0.0019(3) 0.0157(4)
Cl00 0.0461(6) 0.0601(7) 0.0211(5) 0.0071(4) 0.0059(4) 0.0362(5)
Cl2 0.0433(6) 0.0358(5) 0.0449(6) -0.0061(4) 0.0000(4) 0.0223(5)
O005 0.0261(13) 0.0260(13) 0.0197(13) 0.0038(10) 0.0017(10) 0.0116(10)
O006 0.0249(12) 0.0315(14) 0.0191(13) 0.0035(10) 0.0051(10) 0.0105(11)
C00A 0.0203(16) 0.0329(19) 0.0135(16) 0.0016(14) 0.0029(12) 0.0116(15)
C00B 0.0221(17) 0.0242(17) 0.0165(17) 0.0028(13) 0.0027(13) 0.0054(14)
C00C 0.0191(16) 0.0165(15) 0.0228(18) -0.0048(13) 0.0014(13) 0.0038(13)
C00D 0.0184(16) 0.0320(18) 0.0134(16) 0.0046(13) 0.0033(12) 0.0093(14)
C00E 0.0195(16) 0.0279(18) 0.0164(17) 0.0003(13) -0.0004(13) 0.0091(14)
C00F 0.0240(17) 0.0312(18) 0.0132(16) 0.0016(13) 0.0024(13) 0.0122(15)
C00G 0.0245(17) 0.0247(17) 0.0193(17) 0.0042(14) 0.0006(14) 0.0081(14)
C00H 0.0258(17) 0.0205(16) 0.0123(16) -0.0015(12) 0.0007(13) 0.0066(14)
C00I 0.0240(17) 0.0290(18) 0.0161(17) 0.0041(14) 0.0035(13) 0.0117(14)
C00J 0.0245(17) 0.0210(16) 0.0174(17) -0.0020(13) -0.0026(13) 0.0082(14)
C00K 0.0213(17) 0.0262(17) 0.0208(18) 0.0028(14) 0.0015(13) 0.0068(14)
C00L 0.0222(17) 0.0283(18) 0.0182(17) 0.0005(14) 0.0030(13) 0.0104(15)
C00M 0.0277(18) 0.0341(19) 0.0219(19) -0.0011(15) 0.0034(14) 0.0154(16)
C007 0.0175(15) 0.0263(17) 0.0174(17) -0.0008(13) -0.0027(12) 0.0092(13)
C008 0.0224(17) 0.0196(16) 0.0190(18) -0.0013(13) 0.0022(13) 0.0068(13)
C009 0.0226(17) 0.0171(15) 0.0163(17) -0.0014(12) 0.0008(13) 0.0050(13)

loop_
_atom_type_symbol
_atom_type_description
_atom_type_scat_dispersion_real
_atom_type_scat_dispersion_imag
_atom_type_scat_source
C C 0.0181 0.0091 'International Tables Vol C Tables 4.2.6.8 and 6.1.1.4'
H H 0.0000 0.0000 'International Tables Vol C Tables 4.2.6.8 and 6.1.1.4'
Br Br -0.6763 1.2805 'International Tables Vol C Tables 4.2.6.8 and 6.1.1.4'
Cl Cl 0.3639 0.7018 'International Tables Vol C Tables 4.2.6.8 and 6.1.1.4'
O O 0.0492 0.0322 'International Tables Vol C Tables 4.2.6.8 and 6.1.1.4'

loop_
_geom_angle_atom_site_label_1
_geom_angle_atom_site_label_2
_geom_angle_atom_site_label_3
_geom_angle
_geom_angle_site_symmetry_1
_geom_angle_site_symmetry_3
_geom_angle_publ_flag
C007 O005 H005 109.5 . . ?
C00D C00A H00A 119.4 . . ?
C00D C00A C00E 121.2(3) . . ?
C00E C00A H00A 119.4 . . ?
C00C C00B H00B 120.7 . . ?
C00C C00B C00G 118.7(3) . . ?
C00G C00B H00B 120.7 . . ?
C00B C00C Br01 119.5(3) . . ?
C00B C00C C00J 122.2(3) . . ?
C00J C00C Br01 118.3(3) . . ?
C00A C00D H00D 120.2 . . ?
C007 C00D C00A 119.6(3) . . ?
C007 C00D H00D 120.2 . . ?
C00A C00E C00L 119.2(3) . . ?
C00I C00E C00A 118.0(3) . . ?
C00I C00E C00L 122.4(3) . . ?
C00I C00F H00F 120.2 . . ?
C007 C00F H00F 120.2 . . ?
C007 C00F C00I 119.7(3) . . ?
C00B C00G H00G 119.7 . . ?
C00B C00G C009 120.7(3) . . ?
C009 C00G H00G 119.7 . . ?
C00J C00H H00H 119.5 . . ?
C00J C00H C009 121.0(3) . . ?
C009 C00H H00H 119.5 . . ?
C00E C00I C00F 121.1(3) . . ?
C00E C00I H00I 119.5 . . ?
C00F C00I H00I 119.5 . . ?
C00C C00J H00J 120.8 . . ?
C00H C00J C00C 118.5(3) . . ?
C00H C00J H00J 120.8 . . ?
H00C C00K H00E 108.1 . . ?
C00L C00K H00C 109.5 . . ?
C00L C00K H00E 109.5 . . ?
C008 C00K H00C 109.5 . . ?
C008 C00K H00E 109.5 . . ?
C008 C00K C00L 110.8(3) . . ?
C00E C00L C00K 110.8(3) . . ?
C00E C00L H00L 106.1 . . ?
C00E C00L C00M 115.3(3) . . ?
C00K C00L H00L 106.1 . . ?
C00K C00L C00M 111.7(3) . . ?
C00M C00L H00L 106.1 . . ?
Cl C00M Cl00 108.5(2) . . ?
Cl C00M Cl2 106.8(2) . . ?
Cl00 C00M Cl2 108.1(2) . . ?
C00L C00M Cl 110.4(3) . . ?
C00L C00M Cl00 113.0(3) . . ?
C00L C00M Cl2 109.8(3) . . ?
O005 C007 C00D 118.8(3) . . ?
O005 C007 C00F 121.0(3) . . ?
C00F C007 C00D 120.2(3) . . ?
O006 C008 C00K 120.8(3) . . ?
O006 C008 C009 119.9(3) . . ?
C009 C008 C00K 119.3(3) . . ?
C00G C009 C00H 119.0(3) . . ?
C00G C009 C008 122.3(3) . . ?
C00H C009 C008 118.7(3) . . ?

loop_
_geom_bond_atom_site_label_1
_geom_bond_atom_site_label_2
_geom_bond_distance
_geom_bond_site_symmetry_2
_geom_bond_publ_flag
Br01 C00C 1.892(4) . ?
Cl C00M 1.776(4) . ?
Cl00 C00M 1.777(4) . ?
Cl2 C00M 1.787(4) . ?
O005 H005 0.8400 . ?
O005 C007 1.375(5) . ?
O006 C008 1.229(4) . ?
C00A H00A 0.9500 . ?
C00A C00D 1.393(5) . ?
C00A C00E 1.400(5) . ?
C00B H00B 0.9500 . ?
C00B C00C 1.374(5) . ?
C00B C00G 1.390(5) . ?
C00C C00J 1.394(5) . ?
C00D H00D 0.9500 . ?
C00D C007 1.387(5) . ?
C00E C00I 1.393(5) . ?
C00E C00L 1.523(5) . ?
C00F H00F 0.9500 . ?
C00F C00I 1.397(5) . ?
C00F C007 1.387(5) . ?
C00G H00G 0.9500 . ?
C00G C009 1.395(5) . ?
C00H H00H 0.9500 . ?
C00H C00J 1.376(5) . ?
C00H C009 1.399(5) . ?
C00I H00I 0.9500 . ?
C00J H00J 0.9500 . ?
C00K H00C 0.9900 . ?
C00K H00E 0.9900 . ?
C00K C00L 1.536(5) . ?
C00K C008 1.516(5) . ?
C00L H00L 1.0000 . ?
C00L C00M 1.537(5) . ?
C008 C009 1.490(5) . ?

loop_
_geom_torsion_atom_site_label_1
_geom_torsion_atom_site_label_2
_geom_torsion_atom_site_label_3
_geom_torsion_atom_site_label_4
_geom_torsion
_geom_torsion_site_symmetry_1
_geom_torsion_site_symmetry_2
_geom_torsion_site_symmetry_3
_geom_torsion_site_symmetry_4
_geom_torsion_publ_flag
Br01 C00C C00J C00H 178.1(3) . . . . ?
O006 C008 C009 C00G 173.9(3) . . . . ?
O006 C008 C009 C00H -6.3(5) . . . . ?
C00A C00D C007 O005 -175.2(3) . . . . ?
C00A C00D C007 C00F 3.1(5) . . . . ?
C00A C00E C00I C00F 2.3(5) . . . . ?
C00A C00E C00L C00K -127.3(3) . . . . ?
C00A C00E C00L C00M 104.6(4) . . . . ?
C00B C00C C00J C00H -1.3(5) . . . . ?
C00B C00G C009 C00H -1.0(5) . . . . ?
C00B C00G C009 C008 178.8(3) . . . . ?
C00C C00B C00G C009 -0.6(5) . . . . ?
C00D C00A C00E C00I -3.1(5) . . . . ?
C00D C00A C00E C00L 170.6(3) . . . . ?
C00E C00A C00D C007 0.4(5) . . . . ?
C00E C00L C00M Cl -53.9(4) . . . . ?
C00E C00L C00M Cl00 67.9(4) . . . . ?
C00E C00L C00M Cl2 -171.3(2) . . . . ?
C00G C00B C00C Br01 -177.7(3) . . . . ?
C00G C00B C00C C00J 1.7(5) . . . . ?
C00I C00E C00L C00K 46.1(5) . . . . ?
C00I C00E C00L C00M -82.0(4) . . . . ?
C00I C00F C007 O005 174.5(3) . . . . ?
C00I C00F C007 C00D -3.8(5) . . . . ?
C00J C00H C009 C00G 1.4(5) . . . . ?
C00J C00H C009 C008 -178.4(3) . . . . ?
C00K C00L C00M Cl 178.5(3) . . . . ?
C00K C00L C00M Cl00 -59.8(4) . . . . ?
C00K C00L C00M Cl2 61.0(3) . . . . ?
C00K C008 C009 C00G -3.4(5) . . . . ?
C00K C008 C009 C00H 176.4(3) . . . . ?
C00L C00E C00I C00F -171.1(3) . . . . ?
C00L C00K C008 O006 26.0(5) . . . . ?
C00L C00K C008 C009 -156.7(3) . . . . ?
C007 C00F C00I C00E 1.1(5) . . . . ?
C008 C00K C00L C00E 73.9(4) . . . . ?
C008 C00K C00L C00M -156.0(3) . . . . ?
C009 C00H C00J C00C -0.3(5) . . . . ?
